data_2002788
loop_
_publ_author_name
'Mueller-Buschbaum, Hk'
'Rabbow, C'
'Sfreddo, O'

_publ_section_title
;
Zur Kenntnis eines Barium-Lanthanoid-Oxozinkat/Platinats(IV): Ba2 Eu2
Zn Pt O8
;
_journal_name_full
;
Zeitschrift fuer Anorganische und Allgemeine Chemie
;
_journal_page_first 1129
_journal_page_last 1133
_journal_paper_doi 10.1002/zaac.19966220705
_journal_volume 622
_journal_year 1996
_chemical_formula_structural 'Ba2 Eu2 Zn Pt O8'
_chemical_formula_sum 'Ba2 Eu2 O8 Pt Zn'
_chemical_name_systematic
;
Dibarium dieuropium zinct platinum octaoxide
;
_space_group_IT_number 62
_symmetry_cell_setting orthorhombic
_symmetry_Int_Tables_number 62
_symmetry_space_group_name_Hall '-P 2ac 2n'
_symmetry_space_group_name_H-M 'P n m a'
_cell_angle_alpha 90
_cell_angle_beta 90
_cell_angle_gamma 90
_cell_formula_units_Z 4
_cell_length_a 13.3899(10)
_cell_length_b 5.7644(10)
_cell_length_c 10.3873(10)
_cell_volume 801.7
_refine_ls_R_factor_all 0.0953
_cod_database_code 2002788

loop_
_symmetry_equiv_pos_as_xyz
x,y,z
1/2+x,1/2-y,1/2-z
-x,1/2+y,-z
1/2-x,-y,1/2+z
-x,-y,-z
1/2-x,1/2+y,1/2+z
x,1/2-y,z
1/2+x,y,1/2-z

loop_
_atom_site_aniso_label
_atom_site_aniso_U_11
_atom_site_aniso_U_12
_atom_site_aniso_U_13
_atom_site_aniso_U_22
_atom_site_aniso_U_23
_atom_site_aniso_U_33
Pt1 0.00392(5) 0. -0.00034(6) 0.00572(6) 0. 0.00328(6)
Eu1 0.00457(7) 0. 0.00067(7) 0.00591(9) 0. 0.00495(8)
Eu2 0.00557(7) 0. 0.00035(8) 0.00656(9) 0. 0.00443(8)
Ba1 0.01048(11) 0. -0.00022(10) 0.00998(12) 0. 0.00786(11)
Ba2 0.00837(10) 0. -0.00093(9) 0.00827(12) 0. 0.00845(11)
Zn1 0.0069(2) 0. -0.0004(2) 0.0060(2) 0. 0.0064(2)
O1 0.0264(10) 0.0064(10) -0.0016(10) 0.0190(11) 0.0037(11) 0.0301(13)
O2 0.0232(9) -0.0022(10) 0.0028(10) 0.0225(12) -0.0055(11) 0.0292(11)
O3 0.0246(9) 0.0014(9) -0.0059(9) 0.0203(11) 0.0064(10) 0.0273(10)
O4 0.0231(14) 0. 0.0038(12) 0.024(2) 0. 0.0195(14)
O5 0.036(2) 0. -0.009(2) 0.0133(15) 0. 0.030(2)

loop_
_atom_site_label
_atom_site_type_symbol
_atom_site_symmetry_multiplicity
_atom_site_Wyckoff_symbol
_atom_site_fract_x
_atom_site_fract_y
_atom_site_fract_z
_atom_site_occupancy
_atom_site_attached_hydrogens
_atom_site_calc_flag
Pt1 Pt6+ 4 c 0.307290(13) 0.25 0.02675(2) 1. 0 d
Eu1 Eu2+ 4 c 0.08237(2) 0.25 0.01160(2) 1. 0 d
Eu2 Eu2+ 4 c 0.36018(2) 0.25 0.30765(2) 1. 0 d
Ba1 Ba2+ 4 c 0.08351(2) 0.25 0.40050(3) 1. 0 d
Ba2 Ba2+ 4 c 0.28631(2) 0.25 0.67747(3) 1. 0 d
Zn1 Zn2+ 4 c 0.02644(4) 0.25 -0.28100(6) 1. 0 d
O1 O2- 8 d 0.3873(2) 0.0075(5) 0.1268(3) 1. 0 d
O2 O2- 8 d 0.2207(2) 0.0099(5) -0.0618(3) 1. 0 d
O3 O2- 8 d 0.0060(2) 0.0056(5) -0.1403(3) 1. 0 d
O4 O2- 4 c 0.2080(2) 0.25 0.1795(4) 1. 0 d
O5 O2- 4 c -0.0939(3) 0.25 -0.3826(4) 1. 0 d

loop_
_atom_type_symbol
_atom_type_oxidation_number
Pt6+ 6.000
Eu2+ 2.000
Ba2+ 2.000
Zn2+ 2.000
O2- -2.000
